data_7243873
loop_
_publ_author_name
'Wu, Yan-Fang'
'Hu, Zhao-Bo'
'Quan, Lixia'
'Jing, Leina'
'Zhang, Jinlei'
'Chen, Zilu'

_publ_section_title
;
 Single-molecule magnet achieved through topological tuning with sodium
 ions
;
_journal_issue 48
_journal_name_full CrystEngComm
_journal_page_first 8490
_journal_page_last 8497
_journal_paper_doi 10.1039/D1CE01382C
_journal_volume 23
_journal_year 2021
_chemical_formula_moiety 'C41 H43 Mn3 N6 Na2 O20, (C4 H8 O)'
_chemical_formula_sum 'C45 H51 Mn3 N6 Na2 O21'
_chemical_formula_weight 1222.71
_space_group_crystal_system triclinic
_space_group_IT_number 2
_space_group_name_Hall '-P 1'
_space_group_name_H-M_alt 'P -1'
_atom_sites_solution_hydrogens mixed
_audit_creation_method SHELXL-2014/7
_audit_update_record
;
2019-12-02 deposited with the CCDC.	2021-11-08 downloaded from the CCDC.
;
_cell_angle_alpha 84.810(4)
_cell_angle_beta 68.896(4)
_cell_angle_gamma 77.273(5)
_cell_formula_units_Z 2
_cell_length_a 13.5020(7)
_cell_length_b 14.1079(8)
_cell_length_c 15.3728(7)
_cell_measurement_reflns_used 7233
_cell_measurement_temperature 153(2)
_cell_measurement_theta_max 27.6560
_cell_measurement_theta_min 3.6990
_cell_volume 2664.6(3)
_computing_cell_refinement 'CrysAlisPro 1.171.38.43 (Rigaku OD, 2015)'
_computing_data_collection 'CrysAlisPro 1.171.38.43 (Rigaku OD, 2015)'
_computing_data_reduction 'CrysAlisPro 1.171.38.43 (Rigaku OD, 2015)'
_computing_structure_refinement 'SHELXL-2014/7 (Sheldrick, 2014)'
_computing_structure_solution 'SHELXS-97 (Sheldrick, 2008)'
_diffrn_ambient_temperature 153(2)
_diffrn_measured_fraction_theta_full 0.980
_diffrn_measured_fraction_theta_max 0.980
_diffrn_measurement_device_type 'SuperNova, Single source at offset, Eos'
_diffrn_measurement_method '\w scans'
_diffrn_radiation_type MoK\a
_diffrn_radiation_wavelength 0.71073
_diffrn_reflns_av_R_equivalents 0.0572
_diffrn_reflns_av_unetI/netI 0.0774
_diffrn_reflns_Laue_measured_fraction_full 0.980
_diffrn_reflns_Laue_measured_fraction_max 0.980
_diffrn_reflns_limit_h_max 16
_diffrn_reflns_limit_h_min -16
_diffrn_reflns_limit_k_max 16
_diffrn_reflns_limit_k_min -16
_diffrn_reflns_limit_l_max 18
_diffrn_reflns_limit_l_min -18
_diffrn_reflns_number 23836
_diffrn_reflns_point_group_measured_fraction_full 0.980
_diffrn_reflns_point_group_measured_fraction_max 0.980
_diffrn_reflns_theta_full 25.009
_diffrn_reflns_theta_max 25.009
_diffrn_reflns_theta_min 3.286
_diffrn_source 'micro-focus sealed X-ray tube'
_exptl_absorpt_coefficient_mu 0.799
_exptl_absorpt_correction_T_max 0.880
_exptl_absorpt_correction_T_min 0.833
_exptl_absorpt_correction_type multi-scan
_exptl_absorpt_process_details
;
CrysAlisPro 1.171.38.43 (Rigaku Oxford Diffraction, 2015)
Empirical absorption correction using spherical harmonics,
 implemented in SCALE3 ABSPACK scaling algorithm.
;
_exptl_crystal_colour yellow
_exptl_crystal_density_diffrn 1.524
_exptl_crystal_description block
_exptl_crystal_F_000 1256
_exptl_crystal_size_max 0.240
_exptl_crystal_size_mid 0.190
_exptl_crystal_size_min 0.160
_refine_diff_density_max 1.863
_refine_diff_density_min -1.329
_refine_diff_density_rms 0.110
_refine_ls_extinction_method none
_refine_ls_goodness_of_fit_ref 1.139
_refine_ls_hydrogen_treatment constr
_refine_ls_matrix_type full
_refine_ls_number_parameters 731
_refine_ls_number_reflns 9216
_refine_ls_number_restraints 119
_refine_ls_restrained_S_all 1.191
_refine_ls_R_factor_all 0.0895
_refine_ls_R_factor_gt 0.0687
_refine_ls_shift/su_max 0.001
_refine_ls_shift/su_mean 0.000
_refine_ls_structure_factor_coef Fsqd
_refine_ls_weighting_details 'w=1/[\s^2^(Fo^2^)+(0.0714P)^2^+5.5276P] where P=(Fo^2^+2Fc^2^)/3'
_refine_ls_weighting_scheme calc
_refine_ls_wR_factor_gt 0.1675
_refine_ls_wR_factor_ref 0.1847
_reflns_Friedel_coverage 0.000
_reflns_number_gt 7035
_reflns_number_total 9216
_reflns_threshold_expression 'I > 2\s(I)'
_cod_data_source_file d1ce01382c2.cif
_cod_data_source_block CCDC1888016
_cod_depositor_comments 'Adding full bibliography for 7243871--7243873.cif.'
_cod_database_code 7243873
_shelx_shelxl_version_number 2014/7
_shelx_space_group_comment
;
The symmetry employed for this shelxl refinement is uniquely defined
by the following loop, which should always be used as a source of
symmetry information in preference to the above space-group names.
They are only intended as comments.
;
_shelx_estimated_absorpt_t_min 0.831
_shelx_estimated_absorpt_t_max 0.883

loop_
_space_group_symop_operation_xyz
'x, y, z'
'-x, -y, -z'

loop_
_atom_site_label
_atom_site_type_symbol
_atom_site_fract_x
_atom_site_fract_y
_atom_site_fract_z
_atom_site_U_iso_or_equiv
_atom_site_adp_type
_atom_site_occupancy
_atom_site_site_symmetry_order
_atom_site_calc_flag
_atom_site_refinement_flags_posn
_atom_site_refinement_flags_adp
_atom_site_refinement_flags_occupancy
_atom_site_disorder_assembly
_atom_site_disorder_group
Mn1 Mn 0.68458(5) 0.30127(5) 0.87431(5) 0.01602(19) Uani 1 1 d . . . . .
Mn2 Mn 0.91107(5) 0.14534(5) 0.82764(5) 0.01664(19) Uani 1 1 d . . . . .
Mn3 Mn 0.89008(5) 0.33589(5) 0.69798(5) 0.0180(2) Uani 1 1 d . . . . .
Na1 Na 0.5000 0.5000 1.0000 0.0235(6) Uani 1 2 d S . P . .
Na2 Na 1.0000 0.0000 1.0000 0.0255(6) Uani 1 2 d S . P . .
Na3 Na 0.9760(3) 0.5369(2) 0.6714(3) 0.0907(13) Uani 1 1 d . . . . .
O1 O 0.8346(2) 0.2698(2) 0.8097(2) 0.0161(7) Uani 1 1 d . . . . .
O2 O 0.3008(3) 0.1784(3) 0.9334(3) 0.0383(10) Uani 1 1 d . . . . .
O3 O 0.5314(2) 0.3360(2) 0.9355(2) 0.0197(7) Uani 1 1 d . . . . .
N1 N 0.4541(3) 0.2913(3) 0.9339(3) 0.0202(9) Uani 1 1 d . . . . .
O4 O 0.7673(2) 0.0923(2) 0.8503(2) 0.0209(7) Uani 1 1 d . . . . .
N2 N 0.6764(3) 0.1596(3) 0.8698(3) 0.0165(8) Uani 1 1 d . . . . .
C1 C 0.3969(4) 0.1463(4) 0.9148(3) 0.0252(11) Uani 1 1 d . . . . .
C2 C 0.4823(4) 0.2020(4) 0.9084(3) 0.0202(10) Uani 1 1 d . . . . .
C3 C 0.5863(4) 0.1344(3) 0.8823(3) 0.0178(10) Uani 1 1 d . . . . .
C4 C 0.5661(4) 0.0363(4) 0.8777(3) 0.0206(10) Uani 1 1 d . . . . .
C5 C 0.6359(4) -0.0524(4) 0.8607(3) 0.0251(11) Uani 1 1 d . . . . .
H5 H 0.7113 -0.0576 0.8472 0.030 Uiso 1 1 calc R U . . .
C6 C 0.5933(5) -0.1345(4) 0.8636(4) 0.0316(13) Uani 1 1 d . . . . .
H6 H 0.6403 -0.1966 0.8522 0.038 Uiso 1 1 calc R U . . .
C7 C 0.4830(5) -0.1272(4) 0.8830(4) 0.0326(13) Uani 1 1 d . . . . .
H7 H 0.4559 -0.1842 0.8842 0.039 Uiso 1 1 calc R U . . .
C8 C 0.4126(4) -0.0387(4) 0.9004(4) 0.0287(12) Uani 1 1 d . . . . .
H8 H 0.3372 -0.0339 0.9145 0.034 Uiso 1 1 calc R U . . .
C9 C 0.4549(4) 0.0436(4) 0.8968(3) 0.0245(11) Uani 1 1 d . . . . .
O5 O 1.1384(7) -0.2068(5) 0.6480(5) 0.128(3) Uani 1 1 d . U . . .
O6 O 0.9831(3) 0.0184(2) 0.8466(2) 0.0236(8) Uani 1 1 d . . . . .
N3 N 1.0357(4) -0.0565(3) 0.7889(3) 0.0412(13) Uani 1 1 d . . . . .
O7 O 0.9639(3) 0.2034(3) 0.6310(2) 0.0286(8) Uani 1 1 d . . . . .
N4 N 0.9776(3) 0.1274(3) 0.6860(3) 0.0215(9) Uani 1 1 d . . . . .
C10 C 1.1209(9) -0.1195(5) 0.6321(5) 0.091(4) Uani 1 1 d . . . . .
C11 C 1.0575(5) -0.0397(4) 0.7007(4) 0.0421(15) Uani 1 1 d . . . . .
C12 C 1.0380(4) 0.0466(4) 0.6479(3) 0.0223(11) Uani 1 1 d . . . . .
C13 C 1.0958(4) 0.0250(4) 0.5481(4) 0.0261(12) Uani 1 1 d . . . . .
C14 C 1.1041(5) 0.0836(5) 0.4700(4) 0.0380(14) Uani 1 1 d . . . . .
H14 H 1.0696 0.1502 0.4750 0.046 Uiso 1 1 calc R U . . .
C15 C 1.1655(5) 0.0410(5) 0.3827(4) 0.0423(15) Uani 1 1 d . . . . .
H15 H 1.1732 0.0802 0.3280 0.051 Uiso 1 1 calc R U . . .
C16 C 1.2149(5) -0.0560(5) 0.3741(4) 0.0420(16) Uani 1 1 d . . . . .
H16 H 1.2552 -0.0830 0.3141 0.050 Uiso 1 1 calc R U . . .
C17 C 1.2057(6) -0.1134(5) 0.4526(4) 0.0553(19) Uani 1 1 d . . . . .
H17 H 1.2398 -0.1802 0.4478 0.066 Uiso 1 1 calc R U . . .
C18 C 1.1455(6) -0.0717(5) 0.5389(4) 0.0480(17) Uani 1 1 d . . . . .
O8 O 0.8338(3) 0.4549(3) 0.3587(3) 0.0425(10) Uani 1 1 d . . . . .
O9 O 0.9474(3) 0.4054(3) 0.5847(2) 0.0241(8) Uani 1 1 d . . . . .
N5 N 0.9168(3) 0.4209(3) 0.5092(3) 0.0257(10) Uani 1 1 d . . . . .
O10 O 0.6616(2) 0.3261(3) 0.7437(2) 0.0237(8) Uani 1 1 d . . . . .
N6 N 0.7468(3) 0.3475(3) 0.6756(3) 0.0188(9) Uani 1 1 d . . . . .
C19 C 0.7864(4) 0.4228(4) 0.4353(4) 0.0293(12) Uani 1 1 d . . . . .
C20 C 0.8245(4) 0.4031(4) 0.5165(3) 0.0242(11) Uani 1 1 d . . . . .
C21 C 0.7380(4) 0.3723(4) 0.5951(3) 0.0209(10) Uani 1 1 d . . . . .
C22 C 0.6478(4) 0.3717(4) 0.5630(3) 0.0245(11) Uani 1 1 d . . . . .
C23 C 0.5476(4) 0.3469(4) 0.6098(4) 0.0343(13) Uani 1 1 d . . . . .
H23 H 0.5264 0.3291 0.6740 0.041 Uiso 1 1 calc R U . . .
C24 C 0.4793(5) 0.3488(6) 0.5600(5) 0.0505(18) Uani 1 1 d . . . . .
H24 H 0.4103 0.3326 0.5908 0.061 Uiso 1 1 calc R U . . .
C25 C 0.5107(6) 0.3741(7) 0.4653(5) 0.065(2) Uani 1 1 d . . . . .
H25 H 0.4636 0.3737 0.4321 0.078 Uiso 1 1 calc R U . . .
C26 C 0.6101(5) 0.3997(6) 0.4200(4) 0.0525(18) Uani 1 1 d . . . . .
H26 H 0.6311 0.4180 0.3559 0.063 Uiso 1 1 calc R U . . .
C27 C 0.6779(4) 0.3986(4) 0.4683(4) 0.0325(13) Uani 1 1 d . . . . .
O11 O 0.7153(3) 0.2651(2) 1.0074(2) 0.0219(7) Uani 1 1 d . . . . .
O12 O 0.8717(3) 0.1564(3) 0.9665(2) 0.0233(8) Uani 1 1 d . . . . .
C28 C 0.7903(4) 0.2079(4) 1.0257(3) 0.0211(11) Uani 1 1 d . . . . .
C29 C 0.7831(5) 0.1946(5) 1.1267(4) 0.0388(14) Uani 1 1 d . . . . .
H29A H 0.7120 0.2287 1.1671 0.058 Uiso 1 1 calc R U . . .
H29B H 0.8400 0.2214 1.1353 0.058 Uiso 1 1 calc R U . . .
H29C H 0.7927 0.1253 1.1430 0.058 Uiso 1 1 calc R U . . .
O13 O 1.0524(3) 0.2144(3) 0.8061(2) 0.0258(8) Uani 1 1 d . . . . .
O14 O 1.0243(3) 0.3482(3) 0.7211(2) 0.0260(8) Uani 1 1 d . . . . .
C30 C 1.0770(4) 0.2911(4) 0.7655(4) 0.0246(11) Uani 1 1 d . . . . .
C31 C 1.1795(5) 0.3182(5) 0.7655(5) 0.0451(16) Uani 1 1 d . . . . .
H31A H 1.1847 0.3062 0.8276 0.068 Uiso 1 1 calc R U . . .
H31B H 1.1775 0.3872 0.7490 0.068 Uiso 1 1 calc R U . . .
H31C H 1.2426 0.2788 0.7197 0.068 Uiso 1 1 calc R U . . .
O15 O 0.8215(3) 0.4748(2) 0.7707(2) 0.0264(8) Uani 1 1 d . . . . .
O16 O 0.6811(3) 0.4408(2) 0.8918(2) 0.0224(8) Uani 1 1 d . . . . .
C32 C 0.7446(4) 0.4962(4) 0.8434(4) 0.0309(13) Uani 1 1 d . . . . .
C33 C 0.7152(7) 0.5988(5) 0.8772(6) 0.089(4) Uani 1 1 d . . . . .
H33A H 0.7700 0.6350 0.8379 0.134 Uiso 1 1 calc R U . . .
H33B H 0.7123 0.5983 0.9419 0.134 Uiso 1 1 calc R U . . .
H33C H 0.6442 0.6301 0.8740 0.134 Uiso 1 1 calc R U . . .
O17 O 0.4529(3) 0.5919(3) 0.8824(3) 0.0360(9) Uani 1 1 d . . . . .
H17A H 0.3935 0.6304 0.9094 0.054 Uiso 1 1 d R U . . .
C34 C 0.4392(5) 0.5515(5) 0.8082(4) 0.0441(15) Uani 1 1 d . . . . .
H34A H 0.5038 0.5005 0.7790 0.053 Uiso 1 1 calc R U . . .
H34B H 0.4350 0.6029 0.7605 0.053 Uiso 1 1 calc R U . . .
C35 C 0.3407(6) 0.5084(5) 0.8363(5) 0.0582(19) Uani 1 1 d . . . . .
H35A H 0.3422 0.4600 0.8860 0.087 Uiso 1 1 calc R U . . .
H35B H 0.3394 0.4772 0.7825 0.087 Uiso 1 1 calc R U . . .
H35C H 0.2758 0.5597 0.8591 0.087 Uiso 1 1 calc R U . . .
O18 O 0.8613(3) -0.0825(3) 1.0759(3) 0.0406(10) Uani 1 1 d . . . . .
H18A H 0.8792 -0.1225 1.1141 0.061 Uiso 1 1 d R U . . .
H18B H 0.8500 -0.1123 1.0365 0.061 Uiso 1 1 d R U . . .
O191 O 0.9454(9) 0.6754(8) 0.7329(10) 0.132(5) Uani 0.535(9) 1 d D U P A 1
H191 H 1.0117 0.6834 0.7102 0.198 Uiso 0.535(9) 1 d R U P A 1
C361 C 0.9073(17) 0.7721(10) 0.7667(10) 0.099(6) Uani 0.535(9) 1 d D U P A 1
H36A H 0.8302 0.7917 0.7784 0.119 Uiso 0.535(9) 1 d R U P A 1
H36B H 0.9425 0.8237 0.7320 0.119 Uiso 0.535(9) 1 d R U P A 1
C371 C 0.8843(14) 0.7882(13) 0.8687(10) 0.073(5) Uani 0.535(9) 1 d D U P A 1
H37A H 0.9344 0.7394 0.8906 0.110 Uiso 0.535(9) 1 calc R U P A 1
H37B H 0.8095 0.7823 0.9051 0.110 Uiso 0.535(9) 1 calc R U P A 1
H37C H 0.8940 0.8533 0.8765 0.110 Uiso 0.535(9) 1 calc R U P A 1
O192 O 0.9876(9) 0.5548(9) 0.8459(8) 0.074(4) Uani 0.465(9) 1 d D . P A 2
H192 H 0.9749 0.5105 0.8952 0.111 Uiso 0.465(9) 1 d R U P A 2
C362 C 1.0225(13) 0.6468(10) 0.8389(12) 0.078(6) Uani 0.465(9) 1 d D . P A 2
H36C H 1.0157 0.6826 0.7822 0.094 Uiso 0.465(9) 1 calc R U P A 2
H36D H 1.0997 0.6340 0.8331 0.094 Uiso 0.465(9) 1 calc R U P A 2
C372 C 0.9553(19) 0.7081(18) 0.9233(18) 0.128(9) Uani 0.465(9) 1 d D U P A 2
H37D H 0.8784 0.7172 0.9314 0.192 Uiso 0.465(9) 1 calc R U P A 2
H37E H 0.9761 0.7715 0.9147 0.192 Uiso 0.465(9) 1 calc R U P A 2
H37F H 0.9675 0.6755 0.9786 0.192 Uiso 0.465(9) 1 calc R U P A 2
O20 O 0.8216(10) 0.6483(9) 0.5974(10) 0.199(4) Uani 1 1 d D U . . .
C40 C 0.7871(15) 0.6787(13) 0.5164(10) 0.192(5) Uani 1 1 d D U . . .
H40A H 0.7571 0.6265 0.5021 0.230 Uiso 1 1 calc R U . . .
H40B H 0.8513 0.6875 0.4615 0.230 Uiso 1 1 calc R U . . .
C41 C 0.7038(14) 0.7711(12) 0.5327(11) 0.173(4) Uani 1 1 d D U . . .
H41A H 0.6519 0.7734 0.5002 0.208 Uiso 1 1 calc R U . . .
H41B H 0.7360 0.8298 0.5171 0.208 Uiso 1 1 calc R U . . .
C42 C 0.6551(14) 0.7534(13) 0.6373(11) 0.174(5) Uani 1 1 d D U . . .
H42A H 0.6600 0.8080 0.6708 0.209 Uiso 1 1 calc R U . . .
H42B H 0.5775 0.7519 0.6541 0.209 Uiso 1 1 calc R U . . .
C43 C 0.7115(13) 0.6601(14) 0.6680(11) 0.210(5) Uani 1 1 d D U . . .
H43A H 0.7125 0.6652 0.7314 0.252 Uiso 1 1 calc R U . . .
H43B H 0.6769 0.6055 0.6667 0.252 Uiso 1 1 calc R U . . .
O21 O 0.3802(7) 0.1349(7) 0.6193(7) 0.146(3) Uani 1 1 d D U . . .
C44 C 0.4794(10) 0.0978(9) 0.6372(10) 0.132(4) Uani 1 1 d D U . . .
H44A H 0.4749 0.1213 0.6976 0.158 Uiso 1 1 calc R U . . .
H44B H 0.5419 0.1173 0.5870 0.158 Uiso 1 1 calc R U . . .
C45 C 0.4889(11) -0.0104(9) 0.6397(10) 0.134(4) Uani 1 1 d D U . . .
H45A H 0.5108 -0.0383 0.6930 0.161 Uiso 1 1 calc R U . . .
H45B H 0.5462 -0.0384 0.5818 0.161 Uiso 1 1 calc R U . . .
C46 C 0.3836(11) -0.0383(10) 0.6488(11) 0.161(4) Uani 1 1 d D U . . .
H46A H 0.3909 -0.0751 0.5942 0.193 Uiso 1 1 calc R U . . .
H46B H 0.3558 -0.0763 0.7066 0.193 Uiso 1 1 calc R U . . .
C47 C 0.3146(11) 0.0608(9) 0.6524(12) 0.161(4) Uani 1 1 d D U . . .
H47A H 0.2697 0.0626 0.6134 0.194 Uiso 1 1 calc R U . . .
H47B H 0.2651 0.0750 0.7174 0.194 Uiso 1 1 calc R U . . .

loop_
_atom_site_aniso_label
_atom_site_aniso_U_11
_atom_site_aniso_U_22
_atom_site_aniso_U_33
_atom_site_aniso_U_23
_atom_site_aniso_U_13
_atom_site_aniso_U_12
Mn1 0.0140(4) 0.0140(4) 0.0182(4) -0.0025(3) -0.0023(3) -0.0039(3)
Mn2 0.0155(4) 0.0164(4) 0.0167(4) -0.0011(3) -0.0047(3) -0.0019(3)
Mn3 0.0153(4) 0.0183(4) 0.0183(4) 0.0013(3) -0.0029(3) -0.0050(3)
Na1 0.0209(13) 0.0211(15) 0.0262(15) -0.0052(12) -0.0049(11) -0.0032(11)
Na2 0.0284(15) 0.0260(16) 0.0247(15) 0.0034(12) -0.0119(12) -0.0081(12)
Na3 0.0655(19) 0.058(2) 0.110(3) -0.0405(18) 0.0429(18) -0.0448(17)
O1 0.0118(15) 0.0175(17) 0.0175(16) 0.0014(13) -0.0035(12) -0.0028(13)
O2 0.020(2) 0.036(2) 0.063(3) -0.008(2) -0.0164(18) -0.0084(17)
O3 0.0156(16) 0.0183(18) 0.0248(18) -0.0054(14) -0.0044(13) -0.0052(14)
N1 0.0134(19) 0.021(2) 0.026(2) -0.0043(18) -0.0040(16) -0.0051(17)
O4 0.0155(16) 0.0165(17) 0.0277(18) -0.0050(14) -0.0045(14) -0.0006(14)
N2 0.0156(19) 0.018(2) 0.0157(19) -0.0010(16) -0.0053(15) -0.0029(17)
C1 0.022(3) 0.033(3) 0.025(3) 0.000(2) -0.010(2) -0.011(2)
C2 0.016(2) 0.020(3) 0.023(3) -0.002(2) -0.0033(19) -0.005(2)
C3 0.022(2) 0.017(2) 0.016(2) 0.0008(19) -0.0070(19) -0.007(2)
C4 0.030(3) 0.021(3) 0.014(2) -0.001(2) -0.008(2) -0.011(2)
C5 0.027(3) 0.021(3) 0.026(3) -0.003(2) -0.008(2) -0.005(2)
C6 0.040(3) 0.021(3) 0.033(3) -0.004(2) -0.008(2) -0.011(2)
C7 0.049(3) 0.022(3) 0.031(3) 0.001(2) -0.013(3) -0.020(3)
C8 0.031(3) 0.029(3) 0.029(3) 0.002(2) -0.008(2) -0.019(2)
C9 0.025(3) 0.029(3) 0.020(3) 0.000(2) -0.006(2) -0.011(2)
O5 0.193(6) 0.049(4) 0.074(4) 0.004(3) 0.001(4) 0.029(4)
O6 0.0241(18) 0.0200(18) 0.0248(19) -0.0022(15) -0.0093(15) 0.0014(15)
N3 0.056(3) 0.022(3) 0.031(3) -0.006(2) -0.008(2) 0.012(2)
O7 0.038(2) 0.021(2) 0.0176(18) 0.0014(15) -0.0049(15) 0.0028(16)
N4 0.021(2) 0.023(2) 0.021(2) -0.0030(19) -0.0066(17) -0.0052(18)
C10 0.169(10) 0.020(4) 0.040(4) -0.006(3) -0.001(5) 0.014(5)
C11 0.060(4) 0.024(3) 0.028(3) -0.007(3) -0.004(3) 0.004(3)
C12 0.025(3) 0.021(3) 0.019(2) -0.006(2) -0.005(2) -0.003(2)
C13 0.027(3) 0.027(3) 0.025(3) -0.009(2) -0.006(2) -0.009(2)
C14 0.036(3) 0.044(4) 0.029(3) -0.009(3) -0.008(2) -0.002(3)
C15 0.042(3) 0.054(4) 0.028(3) -0.010(3) -0.008(3) -0.005(3)
C16 0.045(4) 0.049(4) 0.027(3) -0.017(3) 0.001(3) -0.014(3)
C17 0.080(5) 0.032(4) 0.037(4) -0.017(3) -0.002(3) -0.003(4)
C18 0.066(4) 0.029(3) 0.033(3) -0.012(3) -0.001(3) 0.001(3)
O8 0.050(2) 0.056(3) 0.024(2) 0.0115(19) -0.0108(18) -0.023(2)
O9 0.0251(18) 0.028(2) 0.0196(17) 0.0055(15) -0.0055(14) -0.0135(16)
N5 0.030(2) 0.023(2) 0.022(2) 0.0012(18) -0.0052(18) -0.0088(19)
O10 0.0162(16) 0.030(2) 0.0216(18) 0.0075(15) -0.0030(14) -0.0074(15)
N6 0.018(2) 0.015(2) 0.023(2) 0.0007(17) -0.0059(17) -0.0057(17)
C19 0.038(3) 0.032(3) 0.019(3) 0.004(2) -0.011(2) -0.009(3)
C20 0.029(3) 0.020(3) 0.019(3) -0.002(2) -0.003(2) -0.006(2)
C21 0.023(2) 0.018(3) 0.022(3) -0.002(2) -0.007(2) -0.006(2)
C22 0.027(3) 0.023(3) 0.025(3) 0.000(2) -0.011(2) -0.006(2)
C23 0.029(3) 0.046(4) 0.032(3) -0.001(3) -0.010(2) -0.017(3)
C24 0.039(3) 0.077(5) 0.047(4) 0.006(4) -0.024(3) -0.023(4)
C25 0.055(4) 0.117(7) 0.047(4) 0.005(4) -0.034(3) -0.041(5)
C26 0.054(4) 0.083(6) 0.033(3) 0.007(3) -0.025(3) -0.026(4)
C27 0.034(3) 0.041(3) 0.025(3) 0.000(3) -0.012(2) -0.008(3)
O11 0.0218(17) 0.0221(19) 0.0206(18) -0.0029(15) -0.0051(14) -0.0049(15)
O12 0.0221(17) 0.027(2) 0.0191(17) 0.0006(15) -0.0057(14) -0.0045(15)
C28 0.022(3) 0.022(3) 0.020(2) -0.003(2) -0.005(2) -0.006(2)
C29 0.039(3) 0.051(4) 0.021(3) -0.004(3) -0.007(2) -0.003(3)
O13 0.0197(17) 0.031(2) 0.0295(19) 0.0017(16) -0.0100(15) -0.0087(16)
O14 0.0201(17) 0.033(2) 0.0265(19) 0.0046(16) -0.0078(15) -0.0119(16)
C30 0.018(2) 0.030(3) 0.026(3) -0.002(2) -0.005(2) -0.008(2)
C31 0.039(3) 0.048(4) 0.062(4) 0.015(3) -0.030(3) -0.023(3)
O15 0.0241(18) 0.0168(18) 0.030(2) -0.0048(15) 0.0020(15) -0.0054(15)
O16 0.0199(17) 0.0160(18) 0.0267(18) -0.0048(15) -0.0007(14) -0.0048(14)
C32 0.026(3) 0.021(3) 0.040(3) -0.007(2) -0.001(2) -0.008(2)
C33 0.074(5) 0.036(4) 0.112(7) -0.042(4) 0.047(5) -0.035(4)
O17 0.038(2) 0.038(2) 0.027(2) -0.0097(18) -0.0118(17) 0.0068(18)
C34 0.054(4) 0.046(4) 0.034(3) -0.004(3) -0.020(3) -0.003(3)
C35 0.074(5) 0.048(4) 0.064(5) 0.007(4) -0.039(4) -0.013(4)
O18 0.039(2) 0.048(3) 0.048(2) 0.016(2) -0.0274(19) -0.021(2)
O191 0.078(6) 0.081(7) 0.177(9) -0.090(6) 0.071(6) -0.058(5)
C361 0.106(10) 0.102(10) 0.090(8) 0.002(8) -0.028(7) -0.035(8)
C371 0.079(10) 0.073(10) 0.075(8) -0.011(8) -0.023(8) -0.033(8)
O192 0.062(7) 0.100(10) 0.056(7) -0.006(7) -0.011(6) -0.022(7)
C362 0.077(12) 0.055(11) 0.127(17) -0.031(11) -0.060(12) -0.009(9)
C372 0.087(13) 0.138(17) 0.146(17) -0.062(14) -0.002(12) -0.039(13)
O20 0.210(8) 0.148(7) 0.210(8) -0.026(7) -0.060(7) 0.011(7)
C40 0.210(9) 0.150(8) 0.183(9) -0.021(8) -0.042(8) -0.012(7)
C41 0.180(7) 0.174(7) 0.175(7) -0.015(7) -0.074(6) -0.030(6)
C42 0.178(8) 0.184(8) 0.169(8) -0.015(8) -0.094(7) 0.009(7)
C43 0.210(8) 0.195(7) 0.206(8) -0.011(7) -0.073(6) -0.002(6)
O21 0.100(5) 0.118(6) 0.206(7) -0.008(5) -0.022(5) -0.044(5)
C44 0.121(7) 0.123(7) 0.151(7) 0.004(7) -0.052(6) -0.019(7)
C45 0.135(7) 0.124(7) 0.121(7) 0.020(7) -0.032(6) -0.010(7)
C46 0.157(8) 0.138(8) 0.155(8) 0.021(7) -0.018(7) -0.039(7)
C47 0.117(7) 0.141(8) 0.194(8) 0.001(7) -0.007(7) -0.043(6)

loop_
_atom_type_symbol
_atom_type_description
_atom_type_scat_dispersion_real
_atom_type_scat_dispersion_imag
_atom_type_scat_source
C C 0.0033 0.0016 'International Tables Vol C Tables 4.2.6.8 and 6.1.1.4'
H H 0.0000 0.0000 'International Tables Vol C Tables 4.2.6.8 and 6.1.1.4'
N N 0.0061 0.0033 'International Tables Vol C Tables 4.2.6.8 and 6.1.1.4'
O O 0.0106 0.0060 'International Tables Vol C Tables 4.2.6.8 and 6.1.1.4'
Mn Mn 0.3368 0.7283 'International Tables Vol C Tables 4.2.6.8 and 6.1.1.4'
Na Na 0.0362 0.0249 'International Tables Vol C Tables 4.2.6.8 and 6.1.1.4'

loop_
_geom_angle_atom_site_label_1
_geom_angle_atom_site_label_2
_geom_angle_atom_site_label_3
_geom_angle
_geom_angle_site_symmetry_1
_geom_angle_site_symmetry_3
_geom_angle_publ_flag
O1 Mn1 O3 177.63(14) . . ?
O1 Mn1 O16 95.00(13) . . ?
O3 Mn1 O16 84.34(13) . . ?
O1 Mn1 N2 89.67(14) . . ?
O3 Mn1 N2 91.14(14) . . ?
O16 Mn1 N2 174.16(14) . . ?
O1 Mn1 O10 88.67(13) . . ?
O3 Mn1 O10 89.11(13) . . ?
O16 Mn1 O10 94.31(14) . . ?
N2 Mn1 O10 89.30(14) . . ?
O1 Mn1 O11 88.99(13) . . ?
O3 Mn1 O11 93.26(13) . . ?
O16 Mn1 O11 89.13(13) . . ?
N2 Mn1 O11 87.43(14) . . ?
O10 Mn1 O11 176.00(13) . . ?
O1 Mn1 Mn3 31.10(10) . . ?
O3 Mn1 Mn3 146.59(11) . . ?
O16 Mn1 Mn3 79.68(9) . . ?
N2 Mn1 Mn3 106.07(11) . . ?
O10 Mn1 Mn3 63.31(8) . . ?
O11 Mn1 Mn3 115.47(9) . . ?
O1 Mn1 Mn2 30.77(10) . . ?
O3 Mn1 Mn2 151.04(11) . . ?
O16 Mn1 Mn2 119.61(10) . . ?
N2 Mn1 Mn2 63.72(10) . . ?
O10 Mn1 Mn2 103.85(9) . . ?
O11 Mn1 Mn2 72.61(9) . . ?
Mn3 Mn1 Mn2 60.14(2) . . ?
O1 Mn1 Na1 136.28(10) . . ?
O3 Mn1 Na1 43.50(9) . . ?
O16 Mn1 Na1 42.15(9) . . ?
N2 Mn1 Na1 132.58(10) . . ?
O10 Mn1 Na1 100.63(10) . . ?
O11 Mn1 Na1 83.30(9) . . ?
Mn3 Mn1 Na1 119.90(2) . . ?
Mn2 Mn1 Na1 150.83(3) . . ?
O1 Mn2 O6 177.86(14) . . ?
O1 Mn2 O12 96.23(14) . . ?
O6 Mn2 O12 83.70(14) . . ?
O1 Mn2 N4 89.79(15) . . ?
O6 Mn2 N4 90.58(16) . . ?
O12 Mn2 N4 170.30(15) . . ?
O1 Mn2 O4 87.85(13) . . ?
O6 Mn2 O4 90.00(14) . . ?
O12 Mn2 O4 90.27(13) . . ?
N4 Mn2 O4 97.58(14) . . ?
O1 Mn2 O13 87.21(13) . . ?
O6 Mn2 O13 94.93(14) . . ?
O12 Mn2 O13 88.78(13) . . ?
N4 Mn2 O13 83.90(14) . . ?
O4 Mn2 O13 174.84(13) . . ?
O1 Mn2 Mn3 30.50(9) . . ?
O6 Mn2 Mn3 150.69(10) . . ?
O12 Mn2 Mn3 121.07(10) . . ?
N4 Mn2 Mn3 62.53(12) . . ?
O4 Mn2 Mn3 104.15(9) . . ?
O13 Mn2 Mn3 72.10(9) . . ?
O1 Mn2 Mn1 30.64(9) . . ?
O6 Mn2 Mn1 147.46(11) . . ?
O12 Mn2 Mn1 80.44(10) . . ?
N4 Mn2 Mn1 108.28(12) . . ?
O4 Mn2 Mn1 62.00(9) . . ?
O13 Mn2 Mn1 112.84(10) . . ?
Mn3 Mn2 Mn1 59.40(2) . . ?
O1 Mn2 Na2 141.25(10) . . ?
O6 Mn2 Na2 39.13(10) . . ?
O12 Mn2 Na2 45.94(10) . . ?
N4 Mn2 Na2 126.59(12) . . ?
O4 Mn2 Na2 98.56(9) . . ?
O13 Mn2 Na2 84.40(9) . . ?
Mn3 Mn2 Na2 154.17(3) . . ?
Mn1 Mn2 Na2 124.25(2) . . ?
O1 Mn3 O9 178.92(15) . . ?
O1 Mn3 O14 94.39(14) . . ?
O9 Mn3 O14 84.92(14) . . ?
O1 Mn3 N6 89.60(14) . . ?
O9 Mn3 N6 90.96(15) . . ?
O14 Mn3 N6 170.69(16) . . ?
O1 Mn3 O7 89.69(14) . . ?
O9 Mn3 O7 91.17(14) . . ?
O14 Mn3 O7 92.91(15) . . ?
N6 Mn3 O7 95.52(15) . . ?
O1 Mn3 O15 90.14(13) . . ?
O9 Mn3 O15 88.97(14) . . ?
O14 Mn3 O15 83.54(14) . . ?
N6 Mn3 O15 88.05(14) . . ?
O7 Mn3 O15 176.42(14) . . ?
O1 Mn3 Mn1 31.34(9) . . ?
O9 Mn3 Mn1 148.66(11) . . ?
O14 Mn3 Mn1 117.86(10) . . ?
N6 Mn3 Mn1 63.07(11) . . ?
O7 Mn3 Mn1 107.65(10) . . ?
O15 Mn3 Mn1 73.80(9) . . ?
O1 Mn3 Mn2 30.86(9) . . ?
O9 Mn3 Mn2 149.58(11) . . ?
O14 Mn3 Mn2 81.35(10) . . ?
N6 Mn3 Mn2 106.05(11) . . ?
O7 Mn3 Mn2 62.75(10) . . ?
O15 Mn3 Mn2 116.07(10) . . ?
Mn1 Mn3 Mn2 60.46(2) . . ?
O1 Mn3 Na3 126.90(12) . . ?
O9 Mn3 Na3 52.02(12) . . ?
O14 Mn3 Na3 56.51(13) . . ?
N6 Mn3 Na3 114.56(14) . . ?
O7 Mn3 Na3 130.26(11) . . ?
O15 Mn3 Na3 47.72(10) . . ?
Mn1 Mn3 Na3 120.95(6) . . ?
Mn2 Mn3 Na3 133.85(9) . . ?
O17 Na1 O17 180.0 2_667 . ?
O17 Na1 O16 90.86(12) 2_667 2_667 ?
O17 Na1 O16 89.14(12) . 2_667 ?
O17 Na1 O16 89.14(12) 2_667 . ?
O17 Na1 O16 90.86(12) . . ?
O16 Na1 O16 180.0 2_667 . ?
O17 Na1 O3 98.12(12) 2_667 2_667 ?
O17 Na1 O3 81.88(12) . 2_667 ?
O16 Na1 O3 64.54(10) 2_667 2_667 ?
O16 Na1 O3 115.46(10) . 2_667 ?
O17 Na1 O3 81.88(12) 2_667 . ?
O17 Na1 O3 98.12(12) . . ?
O16 Na1 O3 115.46(10) 2_667 . ?
O16 Na1 O3 64.54(10) . . ?
O3 Na1 O3 180.0 2_667 . ?
O17 Na1 Mn1 78.86(9) 2_667 . ?
O17 Na1 Mn1 101.14(9) . . ?
O16 Na1 Mn1 146.38(8) 2_667 . ?
O16 Na1 Mn1 33.62(8) . . ?
O3 Na1 Mn1 148.17(7) 2_667 . ?
O3 Na1 Mn1 31.83(7) . . ?
O17 Na1 Mn1 101.14(9) 2_667 2_667 ?
O17 Na1 Mn1 78.86(9) . 2_667 ?
O16 Na1 Mn1 33.62(8) 2_667 2_667 ?
O16 Na1 Mn1 146.38(8) . 2_667 ?
O3 Na1 Mn1 31.83(7) 2_667 2_667 ?
O3 Na1 Mn1 148.17(7) . 2_667 ?
Mn1 Na1 Mn1 179.999(16) . 2_667 ?
O18 Na2 O18 180.0 . 2_757 ?
O18 Na2 O6 99.24(13) . . ?
O18 Na2 O6 80.76(13) 2_757 . ?
O18 Na2 O6 80.76(13) . 2_757 ?
O18 Na2 O6 99.24(13) 2_757 2_757 ?
O6 Na2 O6 180.00(16) . 2_757 ?
O18 Na2 O12 85.44(12) . 2_757 ?
O18 Na2 O12 94.56(12) 2_757 2_757 ?
O6 Na2 O12 118.03(10) . 2_757 ?
O6 Na2 O12 61.97(10) 2_757 2_757 ?
O18 Na2 O12 94.56(12) . . ?
O18 Na2 O12 85.44(12) 2_757 . ?
O6 Na2 O12 61.97(10) . . ?
O6 Na2 O12 118.03(10) 2_757 . ?
O12 Na2 O12 180.0 2_757 . ?
O18 Na2 Mn2 76.18(10) . 2_757 ?
O18 Na2 Mn2 103.82(10) 2_757 2_757 ?
O6 Na2 Mn2 150.65(8) . 2_757 ?
O6 Na2 Mn2 29.35(8) 2_757 2_757 ?
O12 Na2 Mn2 33.54(7) 2_757 2_757 ?
O12 Na2 Mn2 146.46(7) . 2_757 ?
O18 Na2 Mn2 103.82(10) . . ?
O18 Na2 Mn2 76.18(10) 2_757 . ?
O6 Na2 Mn2 29.35(8) . . ?
O6 Na2 Mn2 150.65(8) 2_757 . ?
O12 Na2 Mn2 146.46(7) 2_757 . ?
O12 Na2 Mn2 33.54(7) . . ?
Mn2 Na2 Mn2 180.0 2_757 . ?
O191 Na3 O15 100.9(3) . . ?
O191 Na3 O8 82.5(4) . 2_766 ?
O15 Na3 O8 146.2(2) . 2_766 ?
O191 Na3 O9 157.7(5) . . ?
O15 Na3 O9 71.25(13) . . ?
O8 Na3 O9 115.97(17) 2_766 . ?
O191 Na3 O14 136.6(5) . . ?
O15 Na3 O14 66.41(13) . . ?
O8 Na3 O14 87.94(18) 2_766 . ?
O9 Na3 O14 60.48(12) . . ?
O191 Na3 N5 100.2(4) . 2_766 ?
O15 Na3 N5 142.6(2) . 2_766 ?
O8 Na3 N5 67.29(14) 2_766 2_766 ?
O9 Na3 N5 77.63(15) . 2_766 ?
O14 Na3 N5 114.78(15) . 2_766 ?
O15 Na3 O192 78.8(3) . . ?
O8 Na3 O192 74.7(3) 2_766 . ?
O9 Na3 O192 136.3(3) . . ?
O14 Na3 O192 78.7(3) . . ?
N5 Na3 O192 138.5(3) 2_766 . ?
O191 Na3 O20 78.5(6) . . ?
O15 Na3 O20 82.1(3) . . ?
O8 Na3 O20 131.0(3) 2_766 . ?
O9 Na3 O20 79.8(3) . . ?
O14 Na3 O20 134.9(3) . . ?
N5 Na3 O20 72.3(3) 2_766 . ?
O192 Na3 O20 127.2(4) . . ?
O191 Na3 Mn3 143.2(3) . . ?
O15 Na3 Mn3 42.67(9) . . ?
O8 Na3 Mn3 123.80(17) 2_766 . ?
O9 Na3 Mn3 36.20(8) . . ?
O14 Na3 Mn3 38.37(8) . . ?
N5 Na3 Mn3 113.21(14) 2_766 . ?
O192 Na3 Mn3 101.2(3) . . ?
O20 Na3 Mn3 96.8(3) . . ?
O191 Na3 H191 21.0 . . ?
O15 Na3 H191 120.3 . . ?
O8 Na3 H191 62.0 2_766 . ?
O9 Na3 H191 163.5 . . ?
O14 Na3 H191 133.3 . . ?
N5 Na3 H191 87.0 2_766 . ?
O20 Na3 H191 89.9 . . ?
Mn3 Na3 H191 159.8 . . ?
Mn3 O1 Mn1 117.56(16) . . ?
Mn3 O1 Mn2 118.65(15) . . ?
Mn1 O1 Mn2 118.59(16) . . ?
N1 O3 Mn1 129.1(3) . . ?
N1 O3 Na1 125.6(2) . . ?
Mn1 O3 Na1 104.67(13) . . ?
C2 N1 O3 118.0(4) . . ?
N2 O4 Mn2 115.4(3) . . ?
C3 N2 O4 119.6(4) . . ?
C3 N2 Mn1 121.5(3) . . ?
O4 N2 Mn1 118.9(3) . . ?
O2 C1 C9 127.7(5) . . ?
O2 C1 C2 127.0(5) . . ?
C9 C1 C2 105.3(4) . . ?
N1 C2 C3 131.9(4) . . ?
N1 C2 C1 119.7(4) . . ?
C3 C2 C1 107.9(4) . . ?
N2 C3 C2 123.5(4) . . ?
N2 C3 C4 128.8(4) . . ?
C2 C3 C4 107.7(4) . . ?
C5 C4 C9 120.6(5) . . ?
C5 C4 C3 130.6(4) . . ?
C9 C4 C3 108.7(4) . . ?
C4 C5 C6 118.2(5) . . ?
C4 C5 H5 120.9 . . ?
C6 C5 H5 120.9 . . ?
C7 C6 C5 121.1(5) . . ?
C7 C6 H6 119.5 . . ?
C5 C6 H6 119.5 . . ?
C8 C7 C6 121.0(5) . . ?
C8 C7 H7 119.5 . . ?
C6 C7 H7 119.5 . . ?
C7 C8 C9 118.2(5) . . ?
C7 C8 H8 120.9 . . ?
C9 C8 H8 120.9 . . ?
C8 C9 C4 120.9(5) . . ?
C8 C9 C1 128.8(5) . . ?
C4 C9 C1 110.2(4) . . ?
N3 O6 Mn2 132.1(3) . . ?
N3 O6 Na2 115.9(3) . . ?
Mn2 O6 Na2 111.52(15) . . ?
C11 N3 O6 117.5(5) . . ?
N4 O7 Mn3 115.7(3) . . ?
C12 N4 O7 118.5(4) . . ?
C12 N4 Mn2 122.6(3) . . ?
O7 N4 Mn2 118.7(3) . . ?
O5 C10 C18 126.5(7) . . ?
O5 C10 C11 127.6(7) . . ?
C18 C10 C11 105.4(6) . . ?
N3 C11 C12 132.7(5) . . ?
N3 C11 C10 120.1(6) . . ?
C12 C11 C10 107.1(5) . . ?
N4 C12 C11 123.0(5) . . ?
N4 C12 C13 128.5(5) . . ?
C11 C12 C13 108.4(4) . . ?
C18 C13 C14 120.1(5) . . ?
C18 C13 C12 109.0(5) . . ?
C14 C13 C12 130.9(5) . . ?
C13 C14 C15 117.6(6) . . ?
C13 C14 H14 121.2 . . ?
C15 C14 H14 121.2 . . ?
C16 C15 C14 121.9(6) . . ?
C16 C15 H15 119.0 . . ?
C14 C15 H15 119.0 . . ?
C17 C16 C15 119.8(5) . . ?
C17 C16 H16 120.1 . . ?
C15 C16 H16 120.1 . . ?
C16 C17 C18 118.5(6) . . ?
C16 C17 H17 120.8 . . ?
C18 C17 H17 120.8 . . ?
C13 C18 C17 122.2(6) . . ?
C13 C18 C10 109.8(5) . . ?
C17 C18 C10 128.1(6) . . ?
C19 O8 Na3 115.3(4) . 2_766 ?
N5 O9 Mn3 130.1(3) . . ?
N5 O9 Na3 125.1(3) . . ?
Mn3 O9 Na3 91.78(15) . . ?
C20 N5 O9 118.2(4) . . ?
C20 N5 Na3 109.0(3) . 2_766 ?
O9 N5 Na3 132.3(3) . 2_766 ?
N6 O10 Mn1 113.4(3) . . ?
C21 N6 O10 118.3(4) . . ?
C21 N6 Mn3 122.0(3) . . ?
O10 N6 Mn3 119.7(3) . . ?
O8 C19 C27 127.3(5) . . ?
O8 C19 C20 127.2(5) . . ?
C27 C19 C20 105.5(4) . . ?
N5 C20 C21 132.3(5) . . ?
N5 C20 C19 119.6(4) . . ?
C21 C20 C19 107.9(4) . . ?
N6 C21 C20 123.0(4) . . ?
N6 C21 C22 129.4(4) . . ?
C20 C21 C22 107.5(4) . . ?
C23 C22 C27 120.5(5) . . ?
C23 C22 C21 130.7(5) . . ?
C27 C22 C21 108.8(4) . . ?
C24 C23 C22 118.2(5) . . ?
C24 C23 H23 120.9 . . ?
C22 C23 H23 120.9 . . ?
C23 C24 C25 121.0(6) . . ?
C23 C24 H24 119.5 . . ?
C25 C24 H24 119.5 . . ?
C26 C25 C24 120.2(6) . . ?
C26 C25 H25 119.9 . . ?
C24 C25 H25 119.9 . . ?
C27 C26 C25 119.4(6) . . ?
C27 C26 H26 120.3 . . ?
C25 C26 H26 120.3 . . ?
C26 C27 C22 120.8(5) . . ?
C26 C27 C19 129.0(5) . . ?
C22 C27 C19 110.2(5) . . ?
C28 O11 Mn1 131.6(3) . . ?
C28 O12 Mn2 130.2(3) . . ?
C28 O12 Na2 127.1(3) . . ?
Mn2 O12 Na2 100.52(13) . . ?
O11 C28 O12 125.1(4) . . ?
O11 C28 C29 118.5(4) . . ?
O12 C28 C29 116.4(4) . . ?
C28 C29 H29A 109.5 . . ?
C28 C29 H29B 109.5 . . ?
H29A C29 H29B 109.5 . . ?
C28 C29 H29C 109.5 . . ?
H29A C29 H29C 109.5 . . ?
H29B C29 H29C 109.5 . . ?
C30 O13 Mn2 132.0(3) . . ?
C30 O14 Mn3 129.2(3) . . ?
C30 O14 Na3 142.5(3) . . ?
Mn3 O14 Na3 85.13(15) . . ?
O13 C30 O14 125.2(4) . . ?
O13 C30 C31 118.5(5) . . ?
O14 C30 C31 116.3(5) . . ?
C30 C31 H31A 109.5 . . ?
C30 C31 H31B 109.5 . . ?
H31A C31 H31B 109.5 . . ?
C30 C31 H31C 109.5 . . ?
H31A C31 H31C 109.5 . . ?
H31B C31 H31C 109.5 . . ?
C32 O15 Mn3 130.1(3) . . ?
C32 O15 Na3 138.9(3) . . ?
Mn3 O15 Na3 89.61(13) . . ?
C32 O16 Mn1 130.1(3) . . ?
C32 O16 Na1 123.6(3) . . ?
Mn1 O16 Na1 104.22(13) . . ?
O15 C32 O16 126.2(5) . . ?
O15 C32 C33 118.5(5) . . ?
O16 C32 C33 115.2(5) . . ?
C32 C33 H33A 109.5 . . ?
C32 C33 H33B 109.5 . . ?
H33A C33 H33B 109.5 . . ?
C32 C33 H33C 109.5 . . ?
H33A C33 H33C 109.5 . . ?
H33B C33 H33C 109.5 . . ?
C34 O17 Na1 123.7(4) . . ?
C34 O17 H17A 106.1 . . ?
Na1 O17 H17A 106.1 . . ?
O17 C34 C35 113.8(5) . . ?
O17 C34 H34A 108.8 . . ?
C35 C34 H34A 108.8 . . ?
O17 C34 H34B 108.8 . . ?
C35 C34 H34B 108.8 . . ?
H34A C34 H34B 107.7 . . ?
C34 C35 H35A 109.5 . . ?
C34 C35 H35B 109.5 . . ?
H35A C35 H35B 109.5 . . ?
C34 C35 H35C 109.5 . . ?
H35A C35 H35C 109.5 . . ?
H35B C35 H35C 109.5 . . ?
Na2 O18 H18A 109.3 . . ?
Na2 O18 H18B 109.3 . . ?
H18A O18 H18B 109.5 . . ?
C361 O191 Na3 168.3(14) . . ?
C361 O191 H191 91.7 . . ?
Na3 O191 H191 96.2 . . ?
O191 C361 C371 118.3(14) . . ?
O191 C361 H36A 109.9 . . ?
C371 C361 H36A 88.7 . . ?
O191 C361 H36B 120.0 . . ?
C371 C361 H36B 106.8 . . ?
H36A C361 H36B 108.5 . . ?
C361 C371 H37A 109.5 . . ?
C361 C371 H37B 109.5 . . ?
H37A C371 H37B 109.5 . . ?
C361 C371 H37C 109.5 . . ?
H37A C371 H37C 109.5 . . ?
H37B C371 H37C 109.5 . . ?
C362 O192 Na3 103.5(9) . . ?
C362 O192 H192 129.2 . . ?
Na3 O192 H192 127.2 . . ?
O192 C362 C372 111.0(12) . . ?
O192 C362 H36C 109.4 . . ?
C372 C362 H36C 109.4 . . ?
O192 C362 H36D 109.4 . . ?
C372 C362 H36D 109.4 . . ?
H36C C362 H36D 108.0 . . ?
C362 C372 H37D 109.5 . . ?
C362 C372 H37E 109.5 . . ?
H37D C372 H37E 109.5 . . ?
C362 C372 H37F 109.5 . . ?
H37D C372 H37F 109.5 . . ?
H37E C372 H37F 109.5 . . ?
C43 O20 C40 96.3(10) . . ?
C43 O20 Na3 110.5(9) . . ?
C40 O20 Na3 149.4(9) . . ?
O20 C40 C41 112.8(13) . . ?
O20 C40 H40A 109.0 . . ?
C41 C40 H40A 109.0 . . ?
O20 C40 H40B 109.0 . . ?
C41 C40 H40B 109.0 . . ?
H40A C40 H40B 107.8 . . ?
C40 C41 C42 94.1(13) . . ?
C40 C41 H41A 112.9 . . ?
C42 C41 H41A 112.9 . . ?
C40 C41 H41B 112.9 . . ?
C42 C41 H41B 112.9 . . ?
H41A C41 H41B 110.3 . . ?
C43 C42 C41 112.2(14) . . ?
C43 C42 H42A 109.2 . . ?
C41 C42 H42A 109.2 . . ?
C43 C42 H42B 109.2 . . ?
C41 C42 H42B 109.2 . . ?
H42A C42 H42B 107.9 . . ?
O20 C43 C42 101.9(12) . . ?
O20 C43 H43A 111.4 . . ?
C42 C43 H43A 111.4 . . ?
O20 C43 H43B 111.4 . . ?
C42 C43 H43B 111.4 . . ?
H43A C43 H43B 109.2 . . ?
C44 O21 C47 106.5(11) . . ?
O21 C44 C45 103.6(10) . . ?
O21 C44 H44A 111.0 . . ?
C45 C44 H44A 111.0 . . ?
O21 C44 H44B 111.0 . . ?
C45 C44 H44B 111.0 . . ?
H44A C44 H44B 109.0 . . ?
C44 C45 C46 112.2(11) . . ?
C44 C45 H45A 109.2 . . ?
C46 C45 H45A 109.2 . . ?
C44 C45 H45B 109.2 . . ?
C46 C45 H45B 109.2 . . ?
H45A C45 H45B 107.9 . . ?
C47 C46 C45 99.4(12) . . ?
C47 C46 H46A 111.9 . . ?
C45 C46 H46A 111.9 . . ?
C47 C46 H46B 111.9 . . ?
C45 C46 H46B 111.9 . . ?
H46A C46 H46B 109.6 . . ?
O21 C47 C46 111.4(11) . . ?
O21 C47 H47A 109.4 . . ?
C46 C47 H47A 109.4 . . ?
O21 C47 H47B 109.4 . . ?
C46 C47 H47B 109.4 . . ?
H47A C47 H47B 108.0 . . ?

loop_
_geom_bond_atom_site_label_1
_geom_bond_atom_site_label_2
_geom_bond_distance
_geom_bond_site_symmetry_2
_geom_bond_publ_flag
Mn1 O1 1.876(3) . ?
Mn1 O3 1.907(3) . ?
Mn1 O16 1.998(3) . ?
Mn1 N2 2.034(4) . ?
Mn1 O10 2.127(3) . ?
Mn1 O11 2.224(3) . ?
Mn1 Mn3 3.1979(9) . ?
Mn1 Mn2 3.2322(10) . ?
Mn1 Na1 3.4984(7) . ?
Mn2 O1 1.883(3) . ?
Mn2 O6 1.892(3) . ?
Mn2 O12 2.017(3) . ?
Mn2 N4 2.051(4) . ?
Mn2 O4 2.134(3) . ?
Mn2 O13 2.237(3) . ?
Mn2 Mn3 3.2221(10) . ?
Mn2 Na2 3.5902(7) . ?
Mn3 O1 1.863(3) . ?
Mn3 O9 1.910(3) . ?
Mn3 O14 2.014(3) . ?
Mn3 N6 2.053(4) . ?
Mn3 O7 2.083(4) . ?
Mn3 O15 2.191(3) . ?
Mn3 Na3 3.233(3) . ?
Na1 O17 2.322(4) 2_667 ?
Na1 O17 2.322(4) . ?
Na1 O16 2.422(3) 2_667 ?
Na1 O16 2.422(3) . ?
Na1 O3 2.489(3) 2_667 ?
Na1 O3 2.489(3) . ?
Na1 Mn1 3.4984(7) 2_667 ?
Na2 O18 2.316(4) . ?
Na2 O18 2.316(4) 2_757 ?
Na2 O6 2.435(3) . ?
Na2 O6 2.435(3) 2_757 ?
Na2 O12 2.624(3) 2_757 ?
Na2 O12 2.624(3) . ?
Na2 Mn2 3.5902(7) 2_757 ?
Na3 O191 2.141(10) . ?
Na3 O15 2.392(4) . ?
Na3 O8 2.467(5) 2_766 ?
Na3 O9 2.549(5) . ?
Na3 O14 2.706(5) . ?
Na3 N5 2.709(5) 2_766 ?
Na3 O192 2.779(12) . ?
Na3 O20 2.838(13) . ?
Na3 H191 2.3946 . ?
O2 C1 1.211(6) . ?
O3 N1 1.342(5) . ?
N1 C2 1.287(6) . ?
O4 N2 1.331(5) . ?
N2 C3 1.287(6) . ?
C1 C9 1.485(7) . ?
C1 C2 1.504(6) . ?
C2 C3 1.454(7) . ?
C3 C4 1.481(6) . ?
C4 C5 1.372(7) . ?
C4 C9 1.404(7) . ?
C5 C6 1.394(7) . ?
C5 H5 0.9500 . ?
C6 C7 1.391(8) . ?
C6 H6 0.9500 . ?
C7 C8 1.373(8) . ?
C7 H7 0.9500 . ?
C8 C9 1.392(7) . ?
C8 H8 0.9500 . ?
O5 C10 1.221(9) . ?
O6 N3 1.340(6) . ?
N3 C11 1.292(7) . ?
O7 N4 1.326(5) . ?
N4 C12 1.294(6) . ?
C10 C18 1.484(10) . ?
C10 C11 1.501(9) . ?
C11 C12 1.429(8) . ?
C12 C13 1.475(7) . ?
C13 C18 1.376(8) . ?
C13 C14 1.379(8) . ?
C14 C15 1.404(8) . ?
C14 H14 0.9500 . ?
C15 C16 1.380(9) . ?
C15 H15 0.9500 . ?
C16 C17 1.374(9) . ?
C16 H16 0.9500 . ?
C17 C18 1.386(8) . ?
C17 H17 0.9500 . ?
O8 C19 1.221(6) . ?
O8 Na3 2.467(5) 2_766 ?
O9 N5 1.351(5) . ?
N5 C20 1.289(7) . ?
N5 Na3 2.709(5) 2_766 ?
O10 N6 1.319(5) . ?
N6 C21 1.296(6) . ?
C19 C27 1.473(8) . ?
C19 C20 1.496(7) . ?
C20 C21 1.458(7) . ?
C21 C22 1.471(7) . ?
C22 C23 1.390(7) . ?
C22 C27 1.404(7) . ?
C23 C24 1.389(8) . ?
C23 H23 0.9500 . ?
C24 C25 1.398(9) . ?
C24 H24 0.9500 . ?
C25 C26 1.383(9) . ?
C25 H25 0.9500 . ?
C26 C27 1.369(8) . ?
C26 H26 0.9500 . ?
O11 C28 1.250(6) . ?
O12 C28 1.270(6) . ?
C28 C29 1.517(7) . ?
C29 H29A 0.9800 . ?
C29 H29B 0.9800 . ?
C29 H29C 0.9800 . ?
O13 C30 1.248(6) . ?
O14 C30 1.272(6) . ?
C30 C31 1.514(7) . ?
C31 H31A 0.9800 . ?
C31 H31B 0.9800 . ?
C31 H31C 0.9800 . ?
O15 C32 1.227(6) . ?
O16 C32 1.277(6) . ?
C32 C33 1.503(8) . ?
C33 H33A 0.9800 . ?
C33 H33B 0.9800 . ?
C33 H33C 0.9800 . ?
O17 C34 1.405(7) . ?
O17 H17A 0.8488 . ?
C34 C35 1.490(10) . ?
C34 H34A 0.9900 . ?
C34 H34B 0.9900 . ?
C35 H35A 0.9800 . ?
C35 H35B 0.9800 . ?
C35 H35C 0.9800 . ?
O18 H18A 0.8401 . ?
O18 H18B 0.8400 . ?
O191 C361 1.421(9) . ?
O191 H191 0.8649 . ?
C361 C371 1.514(9) . ?
C361 H36A 0.9700 . ?
C361 H36B 0.9700 . ?
C371 H37A 0.9800 . ?
C371 H37B 0.9800 . ?
C371 H37C 0.9800 . ?
O192 C362 1.458(9) . ?
O192 H192 0.9300 . ?
C362 C372 1.504(10) . ?
C362 H36C 0.9900 . ?
C362 H36D 0.9900 . ?
C372 H37D 0.9800 . ?
C372 H37E 0.9800 . ?
C372 H37F 0.9800 . ?
O20 C43 1.475(9) . ?
O20 C40 1.477(9) . ?
C40 C41 1.496(9) . ?
C40 H40A 0.9900 . ?
C40 H40B 0.9900 . ?
C41 C42 1.523(9) . ?
C41 H41A 0.9900 . ?
C41 H41B 0.9900 . ?
C42 C43 1.497(9) . ?
C42 H42A 0.9900 . ?
C42 H42B 0.9900 . ?
C43 H43A 0.9900 . ?
C43 H43B 0.9900 . ?
O21 C44 1.440(8) . ?
O21 C47 1.458(9) . ?
C44 C45 1.501(9) . ?
C44 H44A 0.9900 . ?
C44 H44B 0.9900 . ?
C45 C46 1.512(9) . ?
C45 H45A 0.9900 . ?
C45 H45B 0.9900 . ?
C46 C47 1.493(9) . ?
C46 H46A 0.9900 . ?
C46 H46B 0.9900 . ?
C47 H47A 0.9900 . ?
C47 H47B 0.9900 . ?

loop_
_geom_hbond_atom_site_label_D
_geom_hbond_atom_site_label_H
_geom_hbond_atom_site_label_A
_geom_hbond_distance_DH
_geom_hbond_distance_HA
_geom_hbond_distance_DA
_geom_hbond_angle_DHA
_geom_hbond_site_symmetry_A
O17 H17A O11 0.85 2.00 2.815(5) 160.8 2_667
O18 H18A O13 0.84 2.01 2.841(5) 170.3 2_757
O18 H18B O2 0.84 2.31 2.865(5) 124.4 2_657
O191 H191 O5 0.86 2.44 3.212(13) 148.8 1_565
O191 H191 O8 0.86 2.50 3.046(12) 121.5 2_766

loop_
_geom_torsion_atom_site_label_1
_geom_torsion_atom_site_label_2
_geom_torsion_atom_site_label_3
_geom_torsion_atom_site_label_4
_geom_torsion
_geom_torsion_site_symmetry_1
_geom_torsion_site_symmetry_2
_geom_torsion_site_symmetry_3
_geom_torsion_site_symmetry_4
_geom_torsion_publ_flag
O14 Mn3 O1 Mn1 140.82(18) . . . . ?
N6 Mn3 O1 Mn1 -30.76(19) . . . . ?
O7 Mn3 O1 Mn1 -126.29(19) . . . . ?
O15 Mn3 O1 Mn1 57.29(18) . . . . ?
Mn2 Mn3 O1 Mn1 -154.2(3) . . . . ?
Na3 Mn3 O1 Mn1 90.20(19) . . . . ?
O14 Mn3 O1 Mn2 -65.00(19) . . . . ?
N6 Mn3 O1 Mn2 123.42(19) . . . . ?
O7 Mn3 O1 Mn2 27.90(19) . . . . ?
O15 Mn3 O1 Mn2 -148.53(18) . . . . ?
Mn1 Mn3 O1 Mn2 154.2(3) . . . . ?
Na3 Mn3 O1 Mn2 -115.62(17) . . . . ?
O16 Mn1 O1 Mn3 -60.46(19) . . . . ?
N2 Mn1 O1 Mn3 123.06(19) . . . . ?
O10 Mn1 O1 Mn3 33.75(18) . . . . ?
O11 Mn1 O1 Mn3 -149.50(18) . . . . ?
Mn2 Mn1 O1 Mn3 154.2(3) . . . . ?
Na1 Mn1 O1 Mn3 -70.3(2) . . . . ?
O16 Mn1 O1 Mn2 145.34(18) . . . . ?
N2 Mn1 O1 Mn2 -31.14(19) . . . . ?
O10 Mn1 O1 Mn2 -120.45(18) . . . . ?
O11 Mn1 O1 Mn2 56.30(18) . . . . ?
Mn3 Mn1 O1 Mn2 -154.2(3) . . . . ?
Na1 Mn1 O1 Mn2 135.50(12) . . . . ?
O12 Mn2 O1 Mn3 146.89(17) . . . . ?
N4 Mn2 O1 Mn3 -25.48(19) . . . . ?
O4 Mn2 O1 Mn3 -123.07(18) . . . . ?
O13 Mn2 O1 Mn3 58.42(18) . . . . ?
Mn1 Mn2 O1 Mn3 -153.9(3) . . . . ?
Na2 Mn2 O1 Mn3 135.90(12) . . . . ?
O12 Mn2 O1 Mn1 -59.19(19) . . . . ?
N4 Mn2 O1 Mn1 128.43(19) . . . . ?
O4 Mn2 O1 Mn1 30.85(18) . . . . ?
O13 Mn2 O1 Mn1 -147.66(18) . . . . ?
Mn3 Mn2 O1 Mn1 153.9(3) . . . . ?
Na2 Mn2 O1 Mn1 -70.2(2) . . . . ?
Mn1 O3 N1 C2 19.1(6) . . . . ?
Na1 O3 N1 C2 -171.8(3) . . . . ?
Mn2 O4 N2 C3 178.4(3) . . . . ?
Mn2 O4 N2 Mn1 0.6(4) . . . . ?
O3 N1 C2 C3 2.4(8) . . . . ?
O3 N1 C2 C1 173.9(4) . . . . ?
O2 C1 C2 N1 7.8(8) . . . . ?
C9 C1 C2 N1 -170.2(4) . . . . ?
O2 C1 C2 C3 -178.8(5) . . . . ?
C9 C1 C2 C3 3.2(5) . . . . ?
O4 N2 C3 C2 176.8(4) . . . . ?
Mn1 N2 C3 C2 -5.4(6) . . . . ?
O4 N2 C3 C4 -0.5(7) . . . . ?
Mn1 N2 C3 C4 177.3(4) . . . . ?
N1 C2 C3 N2 -8.8(8) . . . . ?
C1 C2 C3 N2 179.0(4) . . . . ?
N1 C2 C3 C4 169.0(5) . . . . ?
C1 C2 C3 C4 -3.3(5) . . . . ?
N2 C3 C4 C5 1.1(9) . . . . ?
C2 C3 C4 C5 -176.5(5) . . . . ?
N2 C3 C4 C9 179.7(5) . . . . ?
C2 C3 C4 C9 2.1(5) . . . . ?
C9 C4 C5 C6 -0.5(7) . . . . ?
C3 C4 C5 C6 177.9(5) . . . . ?
C4 C5 C6 C7 0.2(8) . . . . ?
C5 C6 C7 C8 -0.4(8) . . . . ?
C6 C7 C8 C9 0.9(8) . . . . ?
C7 C8 C9 C4 -1.2(8) . . . . ?
C7 C8 C9 C1 -178.4(5) . . . . ?
C5 C4 C9 C8 1.1(7) . . . . ?
C3 C4 C9 C8 -177.7(4) . . . . ?
C5 C4 C9 C1 178.7(4) . . . . ?
C3 C4 C9 C1 0.0(5) . . . . ?
O2 C1 C9 C8 -2.5(9) . . . . ?
C2 C1 C9 C8 175.5(5) . . . . ?
O2 C1 C9 C4 -179.9(5) . . . . ?
C2 C1 C9 C4 -2.0(5) . . . . ?
O12 Mn2 O6 N3 175.5(5) . . . . ?
N4 Mn2 O6 N3 -12.3(5) . . . . ?
O4 Mn2 O6 N3 85.2(4) . . . . ?
O13 Mn2 O6 N3 -96.3(4) . . . . ?
Mn3 Mn2 O6 N3 -34.7(6) . . . . ?
Mn1 Mn2 O6 N3 114.4(4) . . . . ?
Na2 Mn2 O6 N3 -171.1(5) . . . . ?
O12 Mn2 O6 Na2 -13.36(15) . . . . ?
N4 Mn2 O6 Na2 158.79(16) . . . . ?
O4 Mn2 O6 Na2 -103.64(15) . . . . ?
O13 Mn2 O6 Na2 74.86(16) . . . . ?
Mn3 Mn2 O6 Na2 136.39(13) . . . . ?
Mn1 Mn2 O6 Na2 -74.4(2) . . . . ?
Mn2 O6 N3 C11 11.8(8) . . . . ?
Na2 O6 N3 C11 -159.0(5) . . . . ?
Mn3 O7 N4 C12 -169.0(3) . . . . ?
Mn3 O7 N4 Mn2 6.7(4) . . . . ?
O6 N3 C11 C12 1.0(11) . . . . ?
O6 N3 C11 C10 177.1(7) . . . . ?
O5 C10 C11 N3 16.1(17) . . . . ?
C18 C10 C11 N3 -171.4(7) . . . . ?
O5 C10 C11 C12 -166.9(12) . . . . ?
C18 C10 C11 C12 5.7(10) . . . . ?
O7 N4 C12 C11 -179.6(5) . . . . ?
Mn2 N4 C12 C11 4.8(7) . . . . ?
O7 N4 C12 C13 -0.7(7) . . . . ?
Mn2 N4 C12 C13 -176.3(4) . . . . ?
N3 C11 C12 N4 -9.4(11) . . . . ?
C10 C11 C12 N4 174.1(7) . . . . ?
N3 C11 C12 C13 171.5(7) . . . . ?
C10 C11 C12 C13 -5.0(8) . . . . ?
N4 C12 C13 C18 -176.7(6) . . . . ?
C11 C12 C13 C18 2.3(7) . . . . ?
N4 C12 C13 C14 2.3(9) . . . . ?
C11 C12 C13 C14 -178.7(6) . . . . ?
C18 C13 C14 C15 -0.8(9) . . . . ?
C12 C13 C14 C15 -179.6(5) . . . . ?
C13 C14 C15 C16 0.9(9) . . . . ?
C14 C15 C16 C17 -0.8(10) . . . . ?
C15 C16 C17 C18 0.6(11) . . . . ?
C14 C13 C18 C17 0.6(10) . . . . ?
C12 C13 C18 C17 179.7(6) . . . . ?
C14 C13 C18 C10 -177.7(7) . . . . ?
C12 C13 C18 C10 1.4(8) . . . . ?
C16 C17 C18 C13 -0.5(11) . . . . ?
C16 C17 C18 C10 177.5(9) . . . . ?
O5 C10 C18 C13 168.3(12) . . . . ?
C11 C10 C18 C13 -4.4(10) . . . . ?
O5 C10 C18 C17 -9.8(19) . . . . ?
C11 C10 C18 C17 177.5(8) . . . . ?
Mn3 O9 N5 C20 14.1(6) . . . . ?
Na3 O9 N5 C20 -115.8(4) . . . . ?
Mn3 O9 N5 Na3 -156.6(2) . . . 2_766 ?
Na3 O9 N5 Na3 73.5(5) . . . 2_766 ?
Mn1 O10 N6 C21 -174.0(3) . . . . ?
Mn1 O10 N6 Mn3 8.3(4) . . . . ?
Na3 O8 C19 C27 -172.1(5) 2_766 . . . ?
Na3 O8 C19 C20 10.3(8) 2_766 . . . ?
O9 N5 C20 C21 3.8(8) . . . . ?
Na3 N5 C20 C21 176.6(5) 2_766 . . . ?
O9 N5 C20 C19 177.8(4) . . . . ?
Na3 N5 C20 C19 -9.4(6) 2_766 . . . ?
O8 C19 C20 N5 0.3(9) . . . . ?
C27 C19 C20 N5 -177.7(5) . . . . ?
O8 C19 C20 C21 175.7(6) . . . . ?
C27 C19 C20 C21 -2.3(6) . . . . ?
O10 N6 C21 C20 176.2(4) . . . . ?
Mn3 N6 C21 C20 -6.2(6) . . . . ?
O10 N6 C21 C22 -6.6(7) . . . . ?
Mn3 N6 C21 C22 171.0(4) . . . . ?
N5 C20 C21 N6 -7.1(9) . . . . ?
C19 C20 C21 N6 178.3(4) . . . . ?
N5 C20 C21 C22 175.2(5) . . . . ?
C19 C20 C21 C22 0.6(6) . . . . ?
N6 C21 C22 C23 1.5(10) . . . . ?
C20 C21 C22 C23 179.0(6) . . . . ?
N6 C21 C22 C27 -176.1(5) . . . . ?
C20 C21 C22 C27 1.4(6) . . . . ?
C27 C22 C23 C24 0.5(9) . . . . ?
C21 C22 C23 C24 -176.9(6) . . . . ?
C22 C23 C24 C25 0.5(11) . . . . ?
C23 C24 C25 C26 -1.3(13) . . . . ?
C24 C25 C26 C27 1.0(13) . . . . ?
C25 C26 C27 C22 0.1(11) . . . . ?
C25 C26 C27 C19 -180.0(7) . . . . ?
C23 C22 C27 C26 -0.8(9) . . . . ?
C21 C22 C27 C26 177.1(6) . . . . ?
C23 C22 C27 C19 179.2(5) . . . . ?
C21 C22 C27 C19 -2.9(6) . . . . ?
O8 C19 C27 C26 5.2(11) . . . . ?
C20 C19 C27 C26 -176.8(7) . . . . ?
O8 C19 C27 C22 -174.8(6) . . . . ?
C20 C19 C27 C22 3.2(6) . . . . ?
Mn1 O11 C28 O12 1.6(7) . . . . ?
Mn1 O11 C28 C29 -175.7(4) . . . . ?
Mn2 O12 C28 O11 -0.4(7) . . . . ?
Na2 O12 C28 O11 -160.1(3) . . . . ?
Mn2 O12 C28 C29 177.0(3) . . . . ?
Na2 O12 C28 C29 17.3(6) . . . . ?
Mn2 O13 C30 O14 -3.4(8) . . . . ?
Mn2 O13 C30 C31 178.7(4) . . . . ?
Mn3 O14 C30 O13 -1.5(7) . . . . ?
Na3 O14 C30 O13 150.8(4) . . . . ?
Mn3 O14 C30 C31 176.4(4) . . . . ?
Na3 O14 C30 C31 -31.3(8) . . . . ?
Mn3 O15 C32 O16 -4.6(9) . . . . ?
Na3 O15 C32 O16 -166.9(4) . . . . ?
Mn3 O15 C32 C33 -180.0(6) . . . . ?
Na3 O15 C32 C33 17.8(10) . . . . ?
Mn1 O16 C32 O15 3.5(9) . . . . ?
Na1 O16 C32 O15 -157.8(4) . . . . ?
Mn1 O16 C32 C33 179.0(6) . . . . ?
Na1 O16 C32 C33 17.7(8) . . . . ?
Na1 O17 C34 C35 70.5(6) . . . . ?
Na3 O191 C361 C371 128(5) . . . . ?
Na3 O192 C362 C372 133.7(17) . . . . ?
C43 O20 C40 C41 48.3(18) . . . . ?
Na3 O20 C40 C41 -160.4(15) . . . . ?
O20 C40 C41 C42 -30.3(19) . . . . ?
C40 C41 C42 C43 0(2) . . . . ?
C40 O20 C43 C42 -41.8(17) . . . . ?
Na3 O20 C43 C42 153.4(11) . . . . ?
C41 C42 C43 O20 28(2) . . . . ?
C47 O21 C44 C45 24.6(15) . . . . ?
O21 C44 C45 C46 -15.1(16) . . . . ?
C44 C45 C46 C47 -0.6(17) . . . . ?
C44 O21 C47 C46 -27.5(18) . . . . ?
C45 C46 C47 O21 16.6(18) . . . . ?
